data_2209588
loop_
_publ_author_name
'Hui-Lu Wu'
'Wen-Kui Dong'
'Ying Chen'

_publ_section_title
;
 Aqua[tris(1<i>H</i>-benzimidazol-2-ylmethyl)amine]copper(II)
 bis(perchlorate) 4-nitropyridine <i>N</i>-oxide monohydrate
;
_journal_coeditor_code LH2074
_journal_issue 7
_journal_name_full 'Acta Crystallographica Section E'
_journal_page_first m1708
_journal_page_last m1710
_journal_paper_doi 10.1107/S1600536806023087
_journal_volume 62
_journal_year 2006
_chemical_formula_iupac '[Cu (C24 H21 N7) (H2 O)] (Cl O4)2, C5 H4 N2 O3, H2 O'
_chemical_formula_moiety 'C29 H27 Cu1 N9 O4 2+, 2Cl O4 -, H2 O'
_chemical_formula_sum 'C29 H29 Cl2 Cu N9 O13'
_chemical_formula_weight 846.05
_chemical_name_systematic
;
Aqua[tris(1H-benzimidazol-2-ylmethyl)amine]copper(II) bis(perchlorate)
4-nitropyridine N-oxide monohydrate
;
_space_group_IT_number 14
_symmetry_cell_setting monoclinic
_symmetry_space_group_name_Hall '-P 2yn'
_symmetry_space_group_name_H-M 'P 1 21/n 1'
_atom_sites_solution_hydrogens geom
_atom_sites_solution_primary direct
_atom_sites_solution_secondary difmap
_cell_angle_alpha 90.00
_cell_angle_beta 114.9130(10)
_cell_angle_gamma 90.00
_cell_formula_units_Z 4
_cell_length_a 11.986(3)
_cell_length_b 24.134(6)
_cell_length_c 14.226(3)
_cell_measurement_reflns_used 2202
_cell_measurement_temperature 298(2)
_cell_measurement_theta_max 18.25
_cell_measurement_theta_min 2.31
_cell_volume 3732.2(15)
_computing_cell_refinement 'SAINT (Bruker, 2000)'
_computing_data_collection 'SMART (Bruker, 2000)'
_computing_data_reduction SAINT
_computing_molecular_graphics SHELXTL
_computing_publication_material 'SHELXTL and PLATON (Spek, 2003)'
_computing_structure_refinement SHELXTL
_computing_structure_solution 'SHELXTL (Bruker, 2000)'
_diffrn_ambient_temperature 298(2)
_diffrn_measured_fraction_theta_full 0.999
_diffrn_measured_fraction_theta_max 0.999
_diffrn_measurement_device_type 'Bruker SMART APEX CCD area-detector'
_diffrn_measurement_method '\f and \w'
_diffrn_radiation_monochromator graphite
_diffrn_radiation_source 'sealed tube'
_diffrn_radiation_type MoK\a
_diffrn_radiation_wavelength 0.71073
_diffrn_reflns_av_R_equivalents 0.0118
_diffrn_reflns_av_sigmaI/netI 0.0314
_diffrn_reflns_limit_h_max 13
_diffrn_reflns_limit_h_min -14
_diffrn_reflns_limit_k_max 29
_diffrn_reflns_limit_k_min -29
_diffrn_reflns_limit_l_max 17
_diffrn_reflns_limit_l_min -10
_diffrn_reflns_number 19956
_diffrn_reflns_theta_full 26.00
_diffrn_reflns_theta_max 26.00
_diffrn_reflns_theta_min 1.69
_exptl_absorpt_coefficient_mu 0.802
_exptl_absorpt_correction_T_max 0.85
_exptl_absorpt_correction_T_min 0.83
_exptl_absorpt_correction_type multi-scan
_exptl_absorpt_process_details '(SADABS; Bruker, 2000)'
_exptl_crystal_colour blue--green
_exptl_crystal_density_diffrn 1.506
_exptl_crystal_density_method 'not measured'
_exptl_crystal_description tetragonal
_exptl_crystal_F_000 1732
_exptl_crystal_size_max 0.3
_exptl_crystal_size_mid 0.2
_exptl_crystal_size_min 0.2
_refine_diff_density_max 0.354
_refine_diff_density_min -0.338
_refine_ls_extinction_method none
_refine_ls_goodness_of_fit_ref 1.005
_refine_ls_hydrogen_treatment constr
_refine_ls_matrix_type full
_refine_ls_number_parameters 496
_refine_ls_number_reflns 7345
_refine_ls_number_restraints 0
_refine_ls_restrained_S_all 1.005
_refine_ls_R_factor_all 0.0586
_refine_ls_R_factor_gt 0.0446
_refine_ls_shift/su_max 0.001
_refine_ls_shift/su_mean 0.000
_refine_ls_structure_factor_coef Fsqd
_refine_ls_weighting_details 'calc w=1/[\s^2^(Fo^2^)+(0.07P)^2^+1.99P] where P=(Fo^2^+2Fc^2^)/3'
_refine_ls_weighting_scheme calc
_refine_ls_wR_factor_gt 0.1272
_refine_ls_wR_factor_ref 0.1310
_reflns_number_gt 5401
_reflns_number_total 7345
_reflns_threshold_expression I>2\s(I)
_cod_data_source_file lh2074.cif
_cod_data_source_block I
_cod_original_sg_symbol_H-M 'P 21/n'
_cod_database_code 2209588
_cod_database_fobs_code 2209588

loop_
_symmetry_equiv_pos_as_xyz
'x, y, z'
'-x+1/2, y+1/2, -z+1/2'
'-x, -y, -z'
'x-1/2, -y-1/2, z-1/2'

loop_
_atom_site_type_symbol
_atom_site_label
_atom_site_fract_x
_atom_site_fract_y
_atom_site_fract_z
_atom_site_U_iso_or_equiv
_atom_site_adp_type
_atom_site_calc_flag
_atom_site_refinement_flags
_atom_site_occupancy
Cu Cu1 0.83019(4) 0.094445(16) 0.22742(3) 0.04919(13) Uani d . 1
C C1 1.0004(3) 0.10272(13) 0.1308(3) 0.0492(7) Uani d . 1
H H1A 0.9444 0.1151 0.0621 0.059 Uiso calc R 1
H H1B 1.0763 0.0907 0.1284 0.059 Uiso calc R 1
C C2 1.0250(3) 0.14840(13) 0.2069(3) 0.0502(7) Uani d . 1
C C3 1.0995(3) 0.22140(13) 0.2990(3) 0.0496(7) Uani d . 1
C C4 1.1653(3) 0.26896(13) 0.3482(3) 0.0524(8) Uani d . 1
H H4 1.2283 0.2836 0.3338 0.063 Uiso calc R 1
C C5 1.1287(3) 0.29296(14) 0.4211(3) 0.0531(8) Uani d . 1
H H5 1.1699 0.3245 0.4563 0.064 Uiso calc R 1
C C6 1.0365(3) 0.27249(13) 0.4426(3) 0.0505(7) Uani d . 1
H H6 1.0175 0.2905 0.4918 0.061 Uiso calc R 1
C C7 0.9686(3) 0.22508(13) 0.3935(2) 0.0497(7) Uani d . 1
H H7 0.9060 0.2109 0.4087 0.060 Uiso calc R 1
C C8 1.0031(3) 0.20073(13) 0.3192(3) 0.0500(7) Uani d . 1
C C9 1.0350(3) 0.02368(14) 0.2476(2) 0.0496(7) Uani d . 1
H H9A 1.1034 0.0467 0.2918 0.060 Uiso calc R 1
H H9B 1.0666 -0.0054 0.2185 0.060 Uiso calc R 1
C C10 0.9721(3) -0.00100(13) 0.3092(3) 0.0498(7) Uani d . 1
C C11 0.9208(3) -0.05591(13) 0.4090(3) 0.0503(7) Uani d . 1
C C12 0.9092(3) -0.09852(13) 0.4715(3) 0.0500(7) Uani d . 1
H H12 0.9609 -0.1292 0.4907 0.060 Uiso calc R 1
C C13 0.8167(3) -0.09151(13) 0.5015(3) 0.0500(7) Uani d . 1
H H13 0.8063 -0.1181 0.5445 0.060 Uiso calc R 1
C C14 0.7371(3) -0.04691(13) 0.4717(3) 0.0499(7) Uani d . 1
H H14 0.6736 -0.0448 0.4928 0.060 Uiso calc R 1
C C15 0.7509(3) -0.00581(13) 0.4113(2) 0.0494(7) Uani d . 1
H H15 0.6985 0.0246 0.3919 0.059 Uiso calc R 1
C C16 0.8447(3) -0.01069(13) 0.3797(2) 0.0487(7) Uani d . 1
C C17 0.8665(3) 0.02224(14) 0.0746(2) 0.0502(7) Uani d . 1
H H17A 0.8979 0.0237 0.0220 0.060 Uiso calc R 1
H H17B 0.8683 -0.0160 0.0961 0.060 Uiso calc R 1
C C18 0.7414(3) 0.04272(13) 0.0322(3) 0.0502(7) Uani d . 1
C C19 0.5445(3) 0.05339(13) -0.0687(3) 0.0504(8) Uani d . 1
C C20 0.4297(3) 0.05198(13) -0.1446(3) 0.0513(8) Uani d . 1
H H20 0.4117 0.0343 -0.2074 0.062 Uiso calc R 1
C C21 0.3428(3) 0.07755(13) -0.1246(3) 0.0512(8) Uani d . 1
H H21 0.2635 0.0789 -0.1772 0.061 Uiso calc R 1
C C22 0.3640(3) 0.10256(13) -0.0290(3) 0.0526(8) Uani d . 1
H H22 0.2994 0.1178 -0.0178 0.063 Uiso calc R 1
C C23 0.4822(3) 0.10389(13) 0.0473(3) 0.0493(7) Uani d . 1
H H23 0.5003 0.1209 0.1107 0.059 Uiso calc R 1
C C24 0.5732(3) 0.07897(13) 0.0264(3) 0.0495(7) Uani d . 1
C C25 0.1180(3) 0.31296(14) -0.0127(3) 0.0534(8) Uani d . 1
H H25 0.1348 0.2893 -0.0567 0.064 Uiso calc R 1
C C26 0.0274(3) 0.29844(14) 0.0260(3) 0.0525(8) Uani d . 1
H H26 -0.0142 0.2649 0.0061 0.063 Uiso calc R 1
C C27 0.0028(3) 0.33096(14) 0.0874(3) 0.0504(7) Uani d . 1
C C28 0.0620(3) 0.38066(14) 0.1136(3) 0.0517(8) Uani d . 1
H H28 0.0457 0.4043 0.1579 0.062 Uiso calc R 1
C C29 0.1454(3) 0.39653(14) 0.0757(3) 0.0516(8) Uani d . 1
H H29 0.1799 0.4317 0.0908 0.062 Uiso calc R 1
Cl Cl1 0.44589(7) 0.36690(3) 0.34986(6) 0.0511(2) Uani d . 1
Cl Cl2 0.37923(7) 0.06048(3) 0.28900(6) 0.0510(2) Uani d . 1
N N1 0.9449(2) 0.05686(11) 0.1651(2) 0.0495(6) Uani d . 1
N N2 1.1105(3) 0.18768(11) 0.2300(2) 0.0510(6) Uani d . 1
H H2A 1.1637 0.1907 0.2044 0.061 Uiso calc R 1
N N3 0.9567(3) 0.15369(11) 0.2598(2) 0.0496(6) Uani d . 1
N N4 1.0030(3) -0.04871(11) 0.3636(2) 0.0505(6) Uani d . 1
H H4A 1.0622 -0.0706 0.3694 0.061 Uiso calc R 1
N N5 0.8792(2) 0.02263(11) 0.3171(2) 0.0494(6) Uani d . 1
N N6 0.6525(2) 0.03097(11) -0.0619(2) 0.0500(6) Uani d . 1
H H6A 0.6620 0.0125 -0.1097 0.060 Uiso calc R 1
N N7 0.6983(2) 0.07284(11) 0.0873(2) 0.0480(6) Uani d . 1
N N8 0.1777(3) 0.36253(11) 0.0176(2) 0.0519(7) Uani d . 1
N N9 -0.0860(3) 0.31258(12) 0.1274(2) 0.0518(6) Uani d . 1
O O1 0.7263(2) 0.13333(9) 0.28148(17) 0.0506(5) Uani d . 1
H H1C 0.6686 0.1120 0.2789 0.061 Uiso d R 1
H H1E 0.7680 0.1427 0.3416 0.076 Uiso d R 1
O O2 0.2629(2) 0.37474(9) -0.01072(17) 0.0529(5) Uani d . 1
O O3 -0.1010(2) 0.34446(9) 0.18782(18) 0.0533(5) Uani d . 1
O O4 -0.1364(2) 0.26834(9) 0.10153(17) 0.0531(5) Uani d . 1
O O11 0.5515(2) 0.39237(9) 0.38205(18) 0.0543(6) Uani d . 1
O O12 0.3627(2) 0.39921(9) 0.37103(18) 0.0546(6) Uani d . 1
O O13 0.4557(2) 0.31990(9) 0.40061(18) 0.0544(6) Uani d . 1
O O14 0.4008(2) 0.35953(9) 0.24250(17) 0.0522(5) Uani d . 1
O O21 0.4749(2) 0.08843(9) 0.28632(18) 0.0540(5) Uani d . 1
O O22 0.3181(2) 0.09427(9) 0.33445(18) 0.0534(5) Uani d . 1
O O23 0.4000(2) 0.01233(9) 0.33904(18) 0.0563(6) Uani d . 1
O O24 0.2940(2) 0.05351(9) 0.18847(18) 0.0554(6) Uani d . 1
O O1W 0.6902(4) 0.23966(17) 0.2085(3) 0.0492(10) Uani d P 0.50
H H1WD 0.6167 0.2295 0.1933 0.059 Uiso d PR 0.50
H H1WC 0.7360 0.2300 0.2703 0.059 Uiso d PR 0.50
O O2W 0.3066(4) 0.20177(18) 0.1613(4) 0.0552(11) Uani d P 0.50
H H2WD 0.3343 0.2239 0.2125 0.066 Uiso d PR 0.50
H H2WC 0.3505 0.2040 0.1276 0.066 Uiso d PR 0.50

loop_
_atom_site_aniso_label
_atom_site_aniso_U_11
_atom_site_aniso_U_22
_atom_site_aniso_U_33
_atom_site_aniso_U_12
_atom_site_aniso_U_13
_atom_site_aniso_U_23
Cu1 0.0495(2) 0.0501(2) 0.0489(2) -0.00018(17) 0.02158(18) -0.00109(17)
C1 0.0527(18) 0.0499(17) 0.0483(18) 0.0014(14) 0.0244(14) -0.0023(14)
C2 0.0521(19) 0.0494(17) 0.0484(18) -0.0014(14) 0.0205(15) -0.0014(14)
C3 0.0485(18) 0.0504(18) 0.0487(18) -0.0004(14) 0.0193(14) -0.0003(14)
C4 0.0508(19) 0.0493(17) 0.055(2) -0.0036(14) 0.0203(15) -0.0011(15)
C5 0.0541(19) 0.0500(18) 0.0517(19) -0.0012(15) 0.0188(15) -0.0005(14)
C6 0.0495(18) 0.0490(17) 0.0521(18) -0.0004(14) 0.0205(15) -0.0037(14)
C7 0.0502(18) 0.0502(18) 0.0491(18) -0.0015(14) 0.0213(15) 0.0009(14)
C8 0.0492(18) 0.0486(17) 0.0526(18) 0.0025(14) 0.0218(15) 0.0012(14)
C9 0.0489(18) 0.0517(18) 0.0491(17) 0.0015(14) 0.0215(14) -0.0029(14)
C10 0.0496(18) 0.0497(17) 0.0504(18) -0.0016(14) 0.0214(15) 0.0003(14)
C11 0.0504(18) 0.0522(18) 0.0486(18) 0.0014(14) 0.0212(15) -0.0018(14)
C12 0.0512(18) 0.0482(17) 0.0488(18) 0.0006(14) 0.0192(15) -0.0009(14)
C13 0.0490(18) 0.0509(18) 0.0503(18) -0.0020(14) 0.0210(14) -0.0024(14)
C14 0.0500(18) 0.0510(18) 0.0503(18) -0.0028(14) 0.0228(15) -0.0008(14)
C15 0.0503(18) 0.0479(17) 0.0488(18) 0.0008(14) 0.0197(14) 0.0002(14)
C16 0.0501(18) 0.0496(17) 0.0451(17) 0.0003(14) 0.0190(14) -0.0012(14)
C17 0.0508(18) 0.0520(18) 0.0494(18) 0.0003(14) 0.0226(14) -0.0022(14)
C18 0.0527(19) 0.0474(17) 0.0492(18) 0.0013(14) 0.0202(15) 0.0004(14)
C19 0.0512(19) 0.0495(17) 0.0468(18) 0.0005(14) 0.0171(14) -0.0018(14)
C20 0.0530(19) 0.0487(17) 0.0506(19) -0.0011(14) 0.0204(15) 0.0011(14)
C21 0.0475(18) 0.0514(17) 0.0544(19) -0.0011(14) 0.0211(15) 0.0005(14)
C22 0.0516(19) 0.0518(18) 0.0528(19) 0.0009(14) 0.0203(15) 0.0027(15)
C23 0.0468(18) 0.0511(18) 0.0504(18) -0.0023(14) 0.0208(14) 0.0018(14)
C24 0.0517(19) 0.0468(17) 0.0521(19) -0.0011(14) 0.0239(15) 0.0018(14)
C25 0.0535(19) 0.0519(18) 0.0548(19) 0.0010(15) 0.0229(16) -0.0024(15)
C26 0.0556(19) 0.0525(18) 0.0491(18) -0.0020(15) 0.0218(15) -0.0020(15)
C27 0.0526(19) 0.0510(18) 0.0472(18) -0.0012(14) 0.0205(15) -0.0018(14)
C28 0.0520(19) 0.0492(18) 0.0520(19) 0.0011(14) 0.0200(15) 0.0006(15)
C29 0.0524(19) 0.0513(18) 0.0499(18) -0.0034(15) 0.0204(15) -0.0013(14)
Cl1 0.0519(5) 0.0502(4) 0.0518(4) -0.0020(3) 0.0223(4) 0.0000(3)
Cl2 0.0510(4) 0.0521(4) 0.0512(5) 0.0003(3) 0.0226(4) -0.0002(3)
N1 0.0493(15) 0.0505(15) 0.0501(15) -0.0015(12) 0.0224(12) -0.0027(12)
N2 0.0528(16) 0.0518(15) 0.0487(15) -0.0008(12) 0.0215(13) -0.0006(12)
N3 0.0524(15) 0.0500(15) 0.0467(15) -0.0010(12) 0.0212(12) -0.0012(12)
N4 0.0492(15) 0.0504(15) 0.0512(15) -0.0007(12) 0.0203(12) -0.0016(12)
N5 0.0500(15) 0.0503(14) 0.0480(15) -0.0011(12) 0.0206(12) -0.0005(12)
N6 0.0501(15) 0.0512(15) 0.0480(15) -0.0037(12) 0.0199(12) -0.0017(12)
N7 0.0482(15) 0.0469(14) 0.0500(15) -0.0008(12) 0.0217(12) -0.0015(12)
N8 0.0547(16) 0.0512(15) 0.0514(16) -0.0009(12) 0.0238(13) 0.0006(12)
N9 0.0507(16) 0.0554(16) 0.0486(15) 0.0016(13) 0.0204(13) 0.0028(13)
O1 0.0496(13) 0.0529(12) 0.0508(13) -0.0017(10) 0.0226(10) -0.0023(10)
O2 0.0521(13) 0.0542(13) 0.0531(13) 0.0000(10) 0.0228(11) 0.0004(10)
O3 0.0557(14) 0.0517(13) 0.0522(13) 0.0009(10) 0.0224(11) 0.0007(10)
O4 0.0554(13) 0.0525(13) 0.0500(13) -0.0010(11) 0.0208(11) 0.0006(10)
O11 0.0521(13) 0.0538(13) 0.0548(13) 0.0000(10) 0.0203(11) 0.0026(10)
O12 0.0555(14) 0.0536(13) 0.0535(13) 0.0018(10) 0.0217(11) -0.0002(10)
O13 0.0555(14) 0.0524(13) 0.0533(13) 0.0008(10) 0.0211(11) 0.0013(10)
O14 0.0520(13) 0.0528(12) 0.0500(13) 0.0021(10) 0.0198(10) 0.0010(10)
O21 0.0533(13) 0.0544(13) 0.0538(13) -0.0022(10) 0.0222(11) 0.0020(10)
O22 0.0551(13) 0.0513(12) 0.0554(13) 0.0003(10) 0.0249(11) -0.0035(10)
O23 0.0576(14) 0.0531(13) 0.0600(14) 0.0015(11) 0.0264(11) 0.0002(11)
O24 0.0543(14) 0.0555(13) 0.0557(14) -0.0007(10) 0.0226(11) -0.0019(11)
O1W 0.045(2) 0.050(2) 0.053(3) -0.0003(19) 0.021(2) 0.003(2)
O2W 0.055(3) 0.055(3) 0.057(3) 0.002(2) 0.025(2) 0.005(2)

loop_
_atom_type_symbol
_atom_type_description
_atom_type_scat_dispersion_real
_atom_type_scat_dispersion_imag
_atom_type_scat_source
C C 0.0033 0.0016 'International Tables Vol C Tables 4.2.6.8 and 6.1.1.4'
H H 0.0000 0.0000 'International Tables Vol C Tables 4.2.6.8 and 6.1.1.4'
N N 0.0061 0.0033 'International Tables Vol C Tables 4.2.6.8 and 6.1.1.4'
O O 0.0106 0.0060 'International Tables Vol C Tables 4.2.6.8 and 6.1.1.4'
Cl Cl 0.1484 0.1585 'International Tables Vol C Tables 4.2.6.8 and 6.1.1.4'
Cu Cu 0.3201 1.2651 'International Tables Vol C Tables 4.2.6.8 and 6.1.1.4'

loop_
_geom_angle_atom_site_label_1
_geom_angle_atom_site_label_2
_geom_angle_atom_site_label_3
_geom_angle
_geom_angle_publ_flag
O1 Cu1 N3 96.50(10) y
O1 Cu1 N7 98.53(10) y
N3 Cu1 N7 128.01(11) y
O1 Cu1 N5 102.72(10) y
N3 Cu1 N5 117.68(11) y
N7 Cu1 N5 106.90(11) y
O1 Cu1 N1 176.53(10) y
N3 Cu1 N1 80.78(11) y
N7 Cu1 N1 81.59(11) y
N5 Cu1 N1 80.52(11) y
N1 C1 C2 107.1(3) ?
N1 C1 H1A 110.3 ?
C2 C1 H1A 110.3 ?
N1 C1 H1B 110.3 ?
C2 C1 H1B 110.3 ?
H1A C1 H1B 108.5 ?
N2 C2 N3 112.6(3) ?
N2 C2 C1 127.2(3) ?
N3 C2 C1 120.2(3) ?
N2 C3 C8 106.4(3) ?
N2 C3 C4 131.5(3) ?
C8 C3 C4 122.1(3) ?
C3 C4 C5 114.8(3) ?
C3 C4 H4 122.6 ?
C5 C4 H4 122.6 ?
C6 C5 C4 123.5(3) ?
C6 C5 H5 118.3 ?
C4 C5 H5 118.3 ?
C5 C6 C7 122.6(3) ?
C5 C6 H6 118.7 ?
C7 C6 H6 118.7 ?
C6 C7 C8 114.8(3) ?
C6 C7 H7 122.6 ?
C8 C7 H7 122.6 ?
N3 C8 C3 108.8(3) ?
N3 C8 C7 128.9(3) ?
C3 C8 C7 122.2(3) ?
N1 C9 C10 107.7(3) ?
N1 C9 H9A 110.2 ?
C10 C9 H9A 110.2 ?
N1 C9 H9B 110.2 ?
C10 C9 H9B 110.2 ?
H9A C9 H9B 108.5 ?
N5 C10 N4 111.3(3) ?
N5 C10 C9 122.5(3) ?
N4 C10 C9 126.2(3) ?
C16 C11 N4 105.6(3) ?
C16 C11 C12 123.1(3) ?
N4 C11 C12 131.3(3) ?
C13 C12 C11 114.9(3) ?
C13 C12 H12 122.6 ?
C11 C12 H12 122.6 ?
C12 C13 C14 123.4(3) ?
C12 C13 H13 118.3 ?
C14 C13 H13 118.3 ?
C15 C14 C13 120.5(3) ?
C15 C14 H14 119.8 ?
C13 C14 H14 119.8 ?
C14 C15 C16 118.3(3) ?
C14 C15 H15 120.9 ?
C16 C15 H15 120.9 ?
C11 C16 C15 119.9(3) ?
C11 C16 N5 108.5(3) ?
C15 C16 N5 131.6(3) ?
C18 C17 N1 109.5(3) ?
C18 C17 H17A 109.8 ?
N1 C17 H17A 109.8 ?
C18 C17 H17B 109.8 ?
N1 C17 H17B 109.8 ?
H17A C17 H17B 108.2 ?
N7 C18 N6 111.2(3) ?
N7 C18 C17 122.4(3) ?
N6 C18 C17 126.2(3) ?
C20 C19 N6 131.6(3) ?
C20 C19 C24 122.9(3) ?
N6 C19 C24 105.5(3) ?
C21 C20 C19 116.2(3) ?
C21 C20 H20 121.9 ?
C19 C20 H20 121.9 ?
C20 C21 C22 124.2(3) ?
C20 C21 H21 117.9 ?
C22 C21 H21 117.9 ?
C23 C22 C21 118.6(3) ?
C23 C22 H22 120.7 ?
C21 C22 H22 120.7 ?
C22 C23 C24 117.6(3) ?
C22 C23 H23 121.2 ?
C24 C23 H23 121.2 ?
C23 C24 N7 130.9(3) ?
C23 C24 C19 120.5(3) ?
N7 C24 C19 108.6(3) ?
N8 C25 C26 117.9(3) ?
N8 C25 H25 121.1 ?
C26 C25 H25 121.1 ?
C27 C26 C25 121.9(3) ?
C27 C26 H26 119.1 ?
C25 C26 H26 119.1 ?
C26 C27 C28 118.4(3) ?
C26 C27 N9 119.0(3) ?
C28 C27 N9 122.6(3) ?
C27 C28 C29 121.3(3) ?
C27 C28 H28 119.4 ?
C29 C28 H28 119.4 ?
N8 C29 C28 121.4(3) ?
N8 C29 H29 119.3 ?
C28 C29 H29 119.3 ?
O11 Cl1 O13 111.25(15) ?
O11 Cl1 O12 109.69(15) ?
O13 Cl1 O12 105.59(15) ?
O11 Cl1 O14 108.31(15) ?
O13 Cl1 O14 113.03(14) ?
O12 Cl1 O14 108.91(14) ?
O23 Cl2 O21 118.95(15) ?
O23 Cl2 O24 109.86(15) ?
O21 Cl2 O24 107.51(15) ?
O23 Cl2 O22 105.89(15) ?
O21 Cl2 O22 109.55(15) ?
O24 Cl2 O22 104.12(15) ?
C9 N1 C1 113.3(3) ?
C9 N1 C17 111.9(2) ?
C1 N1 C17 110.0(3) ?
C9 N1 Cu1 106.8(2) ?
C1 N1 Cu1 106.16(19) ?
C17 N1 Cu1 108.41(19) ?
C3 N2 C2 108.3(3) ?
C3 N2 H2A 125.9 ?
C2 N2 H2A 125.9 ?
C2 N3 C8 103.9(3) ?
C2 N3 Cu1 113.0(2) ?
C8 N3 Cu1 143.2(2) ?
C10 N4 C11 107.2(3) ?
C10 N4 H4A 126.4 ?
C11 N4 H4A 126.4 ?
C10 N5 C16 107.5(3) ?
C10 N5 Cu1 110.1(2) ?
C16 N5 Cu1 142.4(2) ?
C18 N6 C19 108.4(3) ?
C18 N6 H6A 125.8 ?
C19 N6 H6A 125.8 ?
C18 N7 C24 106.1(3) ?
C18 N7 Cu1 112.8(2) ?
C24 N7 Cu1 141.1(2) ?
O2 N8 C29 122.2(3) ?
O2 N8 C25 118.9(3) ?
C29 N8 C25 119.0(3) ?
O4 N9 O3 124.7(3) ?
O4 N9 C27 120.0(3) ?
O3 N9 C27 115.3(3) ?
Cu1 O1 H1C 109.5 ?
Cu1 O1 H1E 109.5 ?
H1C O1 H1E 109.8 ?
H1WD O1W H1WC 109.5 ?
H2WD O2W H2WC 109.5 ?

loop_
_geom_bond_atom_site_label_1
_geom_bond_atom_site_label_2
_geom_bond_distance
_geom_bond_publ_flag
Cu1 O1 1.957(2) y
Cu1 N3 1.992(3) y
Cu1 N7 2.023(3) y
Cu1 N5 2.085(3) y
Cu1 N1 2.127(3) y
C1 N1 1.476(4) ?
C1 C2 1.485(4) ?
C1 H1A 0.9700 ?
C1 H1B 0.9700 ?
C2 N2 1.332(4) ?
C2 N3 1.332(4) ?
C3 N2 1.325(4) ?
C3 C8 1.396(5) ?
C3 C4 1.401(4) ?
C4 C5 1.410(5) ?
C4 H4 0.9300 ?
C5 C6 1.358(5) ?
C5 H5 0.9300 ?
C6 C7 1.407(4) ?
C6 H6 0.9300 ?
C7 C8 1.415(5) ?
C7 H7 0.9300 ?
C8 N3 1.385(4) ?
C9 N1 1.455(4) ?
C9 C10 1.499(5) ?
C9 H9A 0.9700 ?
C9 H9B 0.9700 ?
C10 N5 1.297(4) ?
C10 N4 1.350(4) ?
C11 C16 1.370(4) ?
C11 N4 1.398(4) ?
C11 C12 1.403(5) ?
C12 C13 1.357(5) ?
C12 H12 0.9300 ?
C13 C14 1.381(5) ?
C13 H13 0.9300 ?
C14 C15 1.368(4) ?
C14 H14 0.9300 ?
C15 C16 1.380(5) ?
C15 H15 0.9300 ?
C16 N5 1.386(4) ?
C17 C18 1.447(5) ?
C17 N1 1.491(4) ?
C17 H17A 0.9700 ?
C17 H17B 0.9700 ?
C18 N7 1.323(4) ?
C18 N6 1.344(4) ?
C19 C20 1.345(5) ?
C19 N6 1.369(4) ?
C19 C24 1.392(5) ?
C20 C21 1.340(5) ?
C20 H20 0.9300 ?
C21 C22 1.410(5) ?
C21 H21 0.9300 ?
C22 C23 1.376(5) ?
C22 H22 0.9300 ?
C23 C24 1.383(5) ?
C23 H23 0.9300 ?
C24 N7 1.387(4) ?
C25 N8 1.367(4) ?
C25 C26 1.452(5) ?
C25 H25 0.9300 ?
C26 C27 1.298(4) ?
C26 H26 0.9300 ?
C27 C28 1.363(5) ?
C27 N9 1.470(4) ?
C28 C29 1.375(5) ?
C28 H28 0.9300 ?
C29 N8 1.332(4) ?
C29 H29 0.9300 ?
Cl1 O11 1.305(2) ?
Cl1 O13 1.323(2) ?
Cl1 O12 1.395(2) ?
Cl1 O14 1.400(2) ?
Cl2 O23 1.330(2) ?
Cl2 O21 1.345(2) ?
Cl2 O24 1.373(2) ?
Cl2 O22 1.421(2) ?
N2 H2A 0.8600 ?
N4 H4A 0.8600 ?
N6 H6A 0.8600 ?
N8 O2 1.281(3) ?
N9 O4 1.206(3) ?
N9 O3 1.221(3) ?
O1 H1C 0.8500 ?
O1 H1E 0.8200 ?
O1W H1WD 0.8500 ?
O1W H1WC 0.8501 ?
O2W H2WD 0.8501 ?
O2W H2WC 0.8500 ?

loop_
_geom_hbond_atom_site_label_D
_geom_hbond_atom_site_label_H
_geom_hbond_atom_site_label_A
_geom_hbond_site_symmetry_A
_geom_hbond_distance_DH
_geom_hbond_distance_HA
_geom_hbond_distance_DA
_geom_hbond_angle_DHA
O1 H1C O21 . 0.85 2.44 3.230(4) 156
O1 H1E O2 4_666 0.82 2.17 2.807(3) 135
O1W H1WC O1 . 0.85 2.34 2.733(5) 108
N4 H4A O2 2_645 0.86 2.57 3.274(4) 139
N4 H4A O14 2_645 0.86 2.48 3.159(4) 136
N6 H6A O24 3_655 0.86 2.14 2.964(4) 161
C1 H1A O12 4_665 0.97 2.49 3.353(5) 147
C1 H1B O24 1_655 0.97 2.54 3.469(5) 160
C17 H17B O11 2_645 0.97 2.38 3.265(4) 152
C26 H26 O4 . 0.93 2.38 2.704(5) 100
C26 H26 O13 4_565 0.93 2.47 3.284(4) 146
C29 H29 O23 2_555 0.93 2.55 3.183(4) 126
